data_4501348
loop_
_publ_author_name
'Roberts, John M.'
'Farha, Omar K.'
'Sarjeant, Amy A.'
'Hupp, Joseph T.'
'Scheidt, Karl A.'

_publ_section_title
;
 Two Azolium Rings Are Better Than One: A Strategy for Controlling
 Catenation and Morphology in Zn and Cu Metal--Organic Frameworks
;
_journal_issue 11
_journal_name_full 'Crystal Growth &amp; Design'
_journal_page_first 4747
_journal_paper_doi 10.1021/cg2011309
_journal_volume 11
_journal_year 2011
_chemical_formula_moiety 'C24 H20 Cu N4 O5'
_chemical_formula_sum 'C24 H20 Cu N4 O5'
_chemical_formula_weight 507.98
_chemical_name_systematic
; 
 ? 
;
_space_group_IT_number 166
_symmetry_cell_setting trigonal
_symmetry_space_group_name_Hall '-R 3 2"'
_symmetry_space_group_name_H-M 'R -3 m :H'
_atom_sites_solution_hydrogens geom
_atom_sites_solution_primary direct
_atom_sites_solution_secondary difmap
_audit_creation_method SHELXL-97
_cell_angle_alpha 90.00
_cell_angle_beta 90.00
_cell_angle_gamma 120.00
_cell_formula_units_Z 18
_cell_length_a 42.6542(8)
_cell_length_b 42.6542(8)
_cell_length_c 12.8454(3)
_cell_measurement_reflns_used 9859
_cell_measurement_temperature 100(2)
_cell_measurement_theta_max 21.04
_cell_measurement_theta_min 2.15
_cell_volume 20239.6(7)
_computing_cell_refinement 'Bruker SAINT'
_computing_data_collection 'Bruker APEX2'
_computing_data_reduction 'Bruker SAINT'
_computing_molecular_graphics 'Bruker SHELXTL'
_computing_publication_material 'Bruker SHELXTL'
_computing_structure_refinement 'SHELXL-97 (Sheldrick, 2008)'
_computing_structure_solution 'SHELXS-97 (Sheldrick, 2008)'
_diffrn_ambient_temperature 100(2)
_diffrn_measured_fraction_theta_full 0.998
_diffrn_measured_fraction_theta_max 0.998
_diffrn_measurement_device_type 'Bruker APEX-II CCD'
_diffrn_measurement_method '\f and \w scans'
_diffrn_radiation_monochromator graphite
_diffrn_radiation_source 'fine-focus sealed tube'
_diffrn_radiation_type MoK\a
_diffrn_radiation_wavelength 0.71073
_diffrn_reflns_av_R_equivalents 0.0525
_diffrn_reflns_av_sigmaI/netI 0.0188
_diffrn_reflns_limit_h_max 51
_diffrn_reflns_limit_h_min -51
_diffrn_reflns_limit_k_max 48
_diffrn_reflns_limit_k_min -51
_diffrn_reflns_limit_l_max 15
_diffrn_reflns_limit_l_min -15
_diffrn_reflns_number 95466
_diffrn_reflns_theta_full 25.40
_diffrn_reflns_theta_max 25.40
_diffrn_reflns_theta_min 0.95
_diffrn_standards_number 0
_exptl_absorpt_coefficient_mu 0.508
_exptl_absorpt_correction_T_max 0.7452
_exptl_absorpt_correction_T_min 0.6738
_exptl_absorpt_correction_type multi-scan
_exptl_absorpt_process_details 'SADABS, (Bruker)'
_exptl_crystal_colour blue
_exptl_crystal_density_diffrn 0.750
_exptl_crystal_density_method 'not measured'
_exptl_crystal_description block
_exptl_crystal_F_000 4698
_exptl_crystal_size_max 0.54
_exptl_crystal_size_mid 0.47
_exptl_crystal_size_min 0.40
_platon_squeeze_details
;
 Diffuse, disordered solvent molecules could not be adequately modeled.  The
 bypass procedure in Platon (Spek, 1990) was used to remove the electronic
 contribution from these solvents. The total potential solvent accessible void
 volume was 9531.3  Ang^3^ and the electron count / cell = 3440. As the exact
 solvent content is not known, the reported formula reflects only the atoms
 used in the refinement.

;
_refine_diff_density_max 1.013
_refine_diff_density_min -0.498
_refine_diff_density_rms 0.085
_refine_ls_extinction_method none
_refine_ls_goodness_of_fit_ref 1.101
_refine_ls_hydrogen_treatment constr
_refine_ls_matrix_type full
_refine_ls_number_parameters 217
_refine_ls_number_reflns 4336
_refine_ls_number_restraints 255
_refine_ls_restrained_S_all 1.102
_refine_ls_R_factor_all 0.0986
_refine_ls_R_factor_gt 0.0821
_refine_ls_shift/su_max 0.000
_refine_ls_shift/su_mean 0.000
_refine_ls_structure_factor_coef Fsqd
_refine_ls_weighting_details 'calc w=1/[\s^2^(Fo^2^)+(0.2000P)^2^+0.0000P] where P=(Fo^2^+2Fc^2^)/3'
_refine_ls_weighting_scheme calc
_refine_ls_wR_factor_gt 0.2594
_refine_ls_wR_factor_ref 0.2727
_reflns_number_gt 3186
_reflns_number_total 4336
_reflns_threshold_expression >2sigma(I)
_cod_data_source_file cg2011309_si_003.cif
_cod_data_source_block n0202
_cod_depositor_comments
;
The following automatic conversions were performed:

'_symmetry_cell_setting' value 'Trigonal' changed to 'trigonal'
according to /home/saulius/struct/CIF-dictionaries/cif_core.dic
dictionary named 'cif_core.dic' version 2.4.1 from 2010-06-29.

Automatic conversion script
Id: cif_fix_values 1715 2011-07-08 13:25:40Z adriana 
;
_cod_original_sg_symbol_H-M R-3m
_cod_database_code 4501348

loop_
_symmetry_equiv_pos_as_xyz
'x, y, z'
'-y, x-y, z'
'-x+y, -x, z'
'y, x, -z'
'x-y, -y, -z'
'-x, -x+y, -z'
'x+2/3, y+1/3, z+1/3'
'-y+2/3, x-y+1/3, z+1/3'
'-x+y+2/3, -x+1/3, z+1/3'
'y+2/3, x+1/3, -z+1/3'
'x-y+2/3, -y+1/3, -z+1/3'
'-x+2/3, -x+y+1/3, -z+1/3'
'x+1/3, y+2/3, z+2/3'
'-y+1/3, x-y+2/3, z+2/3'
'-x+y+1/3, -x+2/3, z+2/3'
'y+1/3, x+2/3, -z+2/3'
'x-y+1/3, -y+2/3, -z+2/3'
'-x+1/3, -x+y+2/3, -z+2/3'
'-x, -y, -z'
'y, -x+y, -z'
'x-y, x, -z'
'-y, -x, z'
'-x+y, y, z'
'x, x-y, z'
'-x+2/3, -y+1/3, -z+1/3'
'y+2/3, -x+y+1/3, -z+1/3'
'x-y+2/3, x+1/3, -z+1/3'
'-y+2/3, -x+1/3, z+1/3'
'-x+y+2/3, y+1/3, z+1/3'
'x+2/3, x-y+1/3, z+1/3'
'-x+1/3, -y+2/3, -z+2/3'
'y+1/3, -x+y+2/3, -z+2/3'
'x-y+1/3, x+2/3, -z+2/3'
'-y+1/3, -x+2/3, z+2/3'
'-x+y+1/3, y+2/3, z+2/3'
'x+1/3, x-y+2/3, z+2/3'

loop_
_atom_site_label
_atom_site_type_symbol
_atom_site_fract_x
_atom_site_fract_y
_atom_site_fract_z
_atom_site_U_iso_or_equiv
_atom_site_adp_type
_atom_site_occupancy
_atom_site_symmetry_multiplicity
_atom_site_calc_flag
_atom_site_refinement_flags
_atom_site_disorder_assembly
_atom_site_disorder_group
Cu1 Cu 0.181037(9) 0.362075(18) 0.27216(4) 0.0754(4) Uani 1 2 d SU . .
O1 O 0.22185(7) 0.38020(8) 0.3663(2) 0.1010(9) Uani 1 1 d U . .
O3 O 0.19714(8) 0.33054(10) 0.4723(3) 0.1067(10) Uani 1 1 d U . .
O5 O 0.20501(7) 0.41001(14) 0.1745(4) 0.1242(14) Uani 1 2 d SU . .
C1 C 0.22165(11) 0.36127(15) 0.4438(4) 0.0994(13) Uani 1 1 d U . .
C2 C 0.25557(12) 0.37926(14) 0.5103(4) 0.1182(15) Uani 1 1 d U . .
C3 C 0.28323(13) 0.41307(16) 0.4879(4) 0.143(2) Uani 1 1 d U C .
H3 H 0.2806 0.4258 0.4311 0.172 Uiso 1 1 calc R . .
C4 C 0.31515(15) 0.42960(18) 0.5453(6) 0.167(3) Uani 1 1 d DU . .
H4 H 0.3348 0.4526 0.5263 0.201 Uiso 0.50 1 calc PR A 2
C5 C 0.31710(16) 0.4104(2) 0.6339(5) 0.158(2) Uani 1 1 d U . .
C6 C 0.2879(2) 0.3739(2) 0.6631(6) 0.202(3) Uani 1 1 d DU . .
H6 H 0.2897 0.3610 0.7209 0.243 Uiso 0.50 1 calc PR B 1
C7 C 0.25714(16) 0.35964(17) 0.5989(5) 0.156(2) Uani 1 1 d U C .
H7 H 0.2370 0.3366 0.6145 0.188 Uiso 1 1 calc R . .
C8 C 0.3438(3) 0.4682(2) 0.5228(11) 0.222(6) Uani 0.50 1 d PDU C 1
H8A H 0.3351 0.4844 0.5494 0.267 Uiso 0.50 1 calc PR C 1
H8B H 0.3659 0.4737 0.5624 0.267 Uiso 0.50 1 calc PR C 1
N1 N 0.3537(4) 0.4771(5) 0.4122(11) 0.330(10) Uani 0.50 1 d PDU C 1
C9 C 0.3637(6) 0.4604(6) 0.3437(16) 0.364(11) Uani 0.50 1 d PDU C 1
N2 N 0.3675(6) 0.4719(6) 0.2462(14) 0.407(12) Uani 0.50 1 d PDU C 1
C10 C 0.3642(9) 0.5022(7) 0.2560(18) 0.410(12) Uani 0.50 1 d PDU C 1
H10 H 0.3688 0.5193 0.2024 0.492 Uiso 0.50 1 calc PR C 1
C11 C 0.3535(8) 0.5038(7) 0.3531(19) 0.380(11) Uani 0.50 1 d PDU C 1
H11 H 0.3468 0.5207 0.3772 0.455 Uiso 0.50 1 calc PR C 1
C12 C 0.3804(6) 0.4550(7) 0.1707(15) 0.325(11) Uani 0.50 1 d PDU C 1
H12A H 0.3802 0.4640 0.1007 0.488 Uiso 0.50 1 calc PR C 1
H12B H 0.3644 0.4286 0.1724 0.488 Uiso 0.50 1 calc PR C 1
H12C H 0.4051 0.4610 0.1887 0.488 Uiso 0.50 1 calc PR C 1
C13 C 0.2788(4) 0.3512(4) 0.7606(9) 0.249(6) Uani 0.50 1 d PDU C 2
H13A H 0.2634 0.3254 0.7415 0.299 Uiso 0.50 1 calc PR C 2
H13B H 0.3015 0.3542 0.7908 0.299 Uiso 0.50 1 calc PR C 2
N3 N 0.2599(5) 0.3604(4) 0.8409(15) 0.373(11) Uani 0.50 1 d PDU C 2
C14 C 0.2262(5) 0.3546(7) 0.8428(17) 0.415(14) Uani 0.50 1 d PDU C 2
N4 N 0.2170(2) 0.3666(7) 0.9260(19) 0.387(11) Uani 0.50 1 d PDU C 2
C15 C 0.2490(5) 0.3845(9) 0.980(2) 0.392(12) Uani 0.50 1 d PDU C 2
H15 H 0.2530 0.3985 1.0408 0.470 Uiso 0.50 1 calc PR C 2
C16 C 0.2739(5) 0.3790(9) 0.932(2) 0.396(13) Uani 0.50 1 d PDU C 2
H16 H 0.2976 0.3868 0.9576 0.475 Uiso 0.50 1 calc PR C 2
C17 C 0.1793(4) 0.3585(7) 0.932(2) 0.459(16) Uani 0.50 1 d PDU C 2
H17A H 0.1770 0.3730 0.9878 0.689 Uiso 0.50 1 calc PR C 2
H17B H 0.1634 0.3327 0.9469 0.689 Uiso 0.50 1 calc PR C 2
H17C H 0.1723 0.3646 0.8656 0.689 Uiso 0.50 1 calc PR C 2

loop_
_atom_site_aniso_label
_atom_site_aniso_U_11
_atom_site_aniso_U_22
_atom_site_aniso_U_33
_atom_site_aniso_U_23
_atom_site_aniso_U_13
_atom_site_aniso_U_12
Cu1 0.0600(4) 0.1210(6) 0.0655(5) -0.0479(3) -0.02397(16) 0.0605(3)
O1 0.0715(16) 0.139(2) 0.0932(19) -0.0351(16) -0.0376(14) 0.0529(16)
O3 0.0755(18) 0.140(2) 0.098(2) -0.0312(17) -0.0480(16) 0.0487(17)
O5 0.120(2) 0.161(4) 0.105(3) -0.012(3) -0.0061(14) 0.0805(19)
C1 0.070(2) 0.148(4) 0.093(3) -0.054(3) -0.044(2) 0.065(2)
C2 0.089(3) 0.145(4) 0.114(3) -0.042(3) -0.058(3) 0.054(3)
C3 0.080(3) 0.187(5) 0.113(4) -0.013(3) -0.050(3) 0.030(3)
C4 0.086(3) 0.209(6) 0.144(5) -0.029(4) -0.061(3) 0.026(3)
C5 0.121(4) 0.177(5) 0.156(5) -0.047(4) -0.085(4) 0.058(3)
C6 0.144(5) 0.226(7) 0.177(6) -0.005(5) -0.112(5) 0.048(4)
C7 0.110(4) 0.170(5) 0.149(5) -0.019(3) -0.087(4) 0.041(3)
C8 0.164(10) 0.189(9) 0.212(10) -0.011(8) -0.112(9) 0.012(7)
N1 0.323(17) 0.241(15) 0.260(13) 0.038(10) 0.003(13) 0.017(13)
C9 0.33(2) 0.33(2) 0.294(18) 0.077(17) 0.08(2) 0.060(17)
N2 0.41(2) 0.35(2) 0.302(16) 0.081(18) 0.099(19) 0.07(2)
C10 0.44(3) 0.37(3) 0.290(18) 0.101(18) 0.09(2) 0.11(2)
C11 0.45(2) 0.29(2) 0.245(17) 0.075(15) 0.04(2) 0.070(18)
C12 0.24(2) 0.46(3) 0.229(17) 0.13(2) 0.02(2) 0.14(2)
C13 0.210(13) 0.279(15) 0.171(11) 0.019(9) -0.092(9) 0.056(10)
N3 0.308(18) 0.47(2) 0.260(14) 0.049(16) 0.027(14) 0.131(17)
C14 0.33(2) 0.52(3) 0.32(2) 0.08(2) 0.067(17) 0.16(2)
N4 0.405(18) 0.47(3) 0.37(3) 0.06(2) -0.015(16) 0.28(2)
C15 0.35(2) 0.51(3) 0.36(3) 0.04(2) 0.038(19) 0.25(3)
C16 0.336(19) 0.54(3) 0.27(2) 0.00(2) 0.083(18) 0.19(2)
C17 0.373(16) 0.48(3) 0.56(4) -0.06(3) -0.032(15) 0.241(16)

loop_
_atom_type_symbol
_atom_type_description
_atom_type_scat_dispersion_real
_atom_type_scat_dispersion_imag
_atom_type_scat_source
C C 0.0033 0.0016 'International Tables Vol C Tables 4.2.6.8 and 6.1.1.4'
H H 0.0000 0.0000 'International Tables Vol C Tables 4.2.6.8 and 6.1.1.4'
N N 0.0061 0.0033 'International Tables Vol C Tables 4.2.6.8 and 6.1.1.4'
O O 0.0106 0.0060 'International Tables Vol C Tables 4.2.6.8 and 6.1.1.4'
Cu Cu 0.3201 1.2651 'International Tables Vol C Tables 4.2.6.8 and 6.1.1.4'

loop_
_geom_angle_atom_site_label_1
_geom_angle_atom_site_label_2
_geom_angle_atom_site_label_3
_geom_angle
_geom_angle_site_symmetry_1
_geom_angle_site_symmetry_3
O1 Cu1 O1 88.81(17) . 23
O1 Cu1 O3 169.41(15) . 31
O1 Cu1 O3 90.16(14) 23 31
O1 Cu1 O3 90.14(14) . 17
O1 Cu1 O3 169.42(15) 23 17
O3 Cu1 O3 88.93(18) 31 17
O1 Cu1 O5 94.54(15) . .
O1 Cu1 O5 94.54(15) 23 .
O3 Cu1 O5 96.05(15) 31 .
O3 Cu1 O5 96.05(15) 17 .
O1 Cu1 Cu1 84.62(11) . 31
O1 Cu1 Cu1 84.62(11) 23 31
O3 Cu1 Cu1 84.79(11) 31 31
O3 Cu1 Cu1 84.79(11) 17 31
O5 Cu1 Cu1 178.82(14) . 31
C1 O1 Cu1 120.9(3) . .
C1 O3 Cu1 120.9(3) . 31
O3 C1 O1 128.8(3) . .
O3 C1 C2 116.7(4) . .
O1 C1 C2 114.5(5) . .
C3 C2 C7 121.2(4) . .
C3 C2 C1 121.3(5) . .
C7 C2 C1 117.6(5) . .
C2 C3 C4 122.4(5) . .
C2 C3 H3 118.8 . .
C4 C3 H3 118.8 . .
C3 C4 C5 117.0(6) . .
C3 C4 C8 120.3(7) . .
C5 C4 C8 122.1(7) . .
C3 C4 H4 121.5 . .
C5 C4 H4 121.5 . .
C8 C4 H4 7.5 . .
C4 C5 C5 120.0(6) . 12_556
C4 C5 C6 123.2(5) . .
C5 C5 C6 116.9(6) 12_556 .
C7 C6 C5 114.8(6) . .
C7 C6 C13 109.0(8) . .
C5 C6 C13 134.2(8) . .
C7 C6 H6 122.6 . .
C5 C6 H6 122.6 . .
C13 C6 H6 18.3 . .
C6 C7 C2 121.3(6) . .
C6 C7 H7 119.3 . .
C2 C7 H7 119.3 . .
N1 C8 C4 115.8(11) . .
N1 C8 H8A 108.3 . .
C4 C8 H8A 108.3 . .
N1 C8 H8B 108.3 . .
C4 C8 H8B 108.3 . .
H8A C8 H8B 107.4 . .
C9 N1 C11 102.5(15) . .
C9 N1 C8 129.0(19) . .
C11 N1 C8 128.5(18) . .
N2 C9 N1 116.0(10) . .
C9 N2 C10 102.24(10) . .
C9 N2 C12 116.5(19) . .
C10 N2 C12 140(2) . .
C11 C10 N2 109.4(11) . .
C11 C10 H10 125.3 . .
N2 C10 H10 125.3 . .
C10 C11 N1 109.1(15) . .
C10 C11 H11 125.5 . .
N1 C11 H11 125.5 . .
N2 C12 H12A 109.5 . .
N2 C12 H12B 109.5 . .
H12A C12 H12B 109.5 . .
N2 C12 H12C 109.5 . .
H12A C12 H12C 109.5 . .
H12B C12 H12C 109.5 . .
N3 C13 C6 114.2(12) . .
N3 C13 H13A 108.7 . .
C6 C13 H13A 108.7 . .
N3 C13 H13B 108.7 . .
C6 C13 H13B 108.7 . .
H13A C13 H13B 107.6 . .
C14 N3 C16 102.2(16) . .
C14 N3 C13 130.2(19) . .
C16 N3 C13 127.6(18) . .
N4 C14 N3 116.3(12) . .
C14 N4 C15 102.4(8) . .
C14 N4 C17 117.0(19) . .
C15 N4 C17 141(2) . .
C16 C15 N4 109.2(13) . .
C16 C15 H15 125.4 . .
N4 C15 H15 125.4 . .
C15 C16 N3 109.5(17) . .
C15 C16 H16 125.3 . .
N3 C16 H16 125.3 . .
N4 C17 H17A 109.5 . .
N4 C17 H17B 109.5 . .
H17A C17 H17B 109.5 . .
N4 C17 H17C 109.5 . .
H17A C17 H17C 109.5 . .
H17B C17 H17C 109.5 . .

loop_
_geom_bond_atom_site_label_1
_geom_bond_atom_site_label_2
_geom_bond_distance
_geom_bond_site_symmetry_2
Cu1 O1 1.935(3) .
Cu1 O1 1.936(3) 23
Cu1 O3 1.940(3) 31
Cu1 O3 1.941(3) 17
Cu1 O5 2.170(5) .
Cu1 Cu1 2.6419(14) 31
O1 C1 1.279(6) .
O3 C1 1.255(6) .
O3 Cu1 1.940(3) 31
C1 C2 1.518(5) .
C2 C3 1.361(7) .
C2 C7 1.434(7) .
C3 C4 1.390(6) .
C3 H3 0.9500 .
C4 C5 1.428(9) .
C4 C8 1.5095(10) .
C4 H4 0.9500 .
C5 C5 1.466(9) 12_556
C5 C6 1.477(10) .
C6 C7 1.404(7) .
C6 C13 1.5093(10) .
C6 H6 0.9500 .
C7 H7 0.9500 .
C8 N1 1.4770(10) .
C8 H8A 0.9900 .
C8 H8B 0.9900 .
N1 C9 1.3291(10) .
N1 C11 1.3732(10) .
C9 N2 1.3262(10) .
N2 C10 1.3711(10) .
N2 C12 1.4711(10) .
C10 C11 1.3431(10) .
C10 H10 0.9500 .
C11 H11 0.9500 .
C12 H12A 0.9800 .
C12 H12B 0.9800 .
C12 H12C 0.9800 .
C13 N3 1.4771(10) .
C13 H13A 0.9900 .
C13 H13B 0.9900 .
N3 C14 1.3288(10) .
N3 C16 1.3731(11) .
C14 N4 1.3261(10) .
N4 C15 1.3710(11) .
N4 C17 1.4711(10) .
C15 C16 1.3430(10) .
C15 H15 0.9500 .
C16 H16 0.9500 .
C17 H17A 0.9800 .
C17 H17B 0.9800 .
C17 H17C 0.9800 .

loop_
_geom_torsion_atom_site_label_1
_geom_torsion_atom_site_label_2
_geom_torsion_atom_site_label_3
_geom_torsion_atom_site_label_4
_geom_torsion
_geom_torsion_site_symmetry_1
_geom_torsion_site_symmetry_4
O1 Cu1 O1 C1 85.3(3) 23 .
O3 Cu1 O1 C1 0.8(8) 31 .
O3 Cu1 O1 C1 -84.2(3) 17 .
O5 Cu1 O1 C1 179.8(3) . .
Cu1 Cu1 O1 C1 0.6(3) 31 .
Cu1 O3 C1 O1 1.2(6) 31 .
Cu1 O3 C1 C2 179.8(3) 31 .
Cu1 O1 C1 O3 -1.3(6) . .
Cu1 O1 C1 C2 -179.9(2) . .
O3 C1 C2 C3 -177.9(5) . .
O1 C1 C2 C3 0.9(6) . .
O3 C1 C2 C7 0.9(6) . .
O1 C1 C2 C7 179.7(4) . .
C7 C2 C3 C4 3.8(9) . .
C1 C2 C3 C4 -177.5(5) . .
C2 C3 C4 C5 -3.7(10) . .
C2 C3 C4 C8 -175.0(9) . .
C3 C4 C5 C5 -178.4(6) . 12_556
C8 C4 C5 C5 -7.2(14) . 12_556
C3 C4 C5 C6 2.9(12) . .
C8 C4 C5 C6 174.1(10) . .
C4 C5 C6 C7 -2.1(12) . .
C5 C5 C6 C7 179.1(7) 12_556 .
C4 C5 C6 C13 -164.0(13) . .
C5 C5 C6 C13 17.3(17) 12_556 .
C5 C6 C7 C2 2.0(11) . .
C13 C6 C7 C2 168.3(10) . .
C3 C2 C7 C6 -2.9(9) . .
C1 C2 C7 C6 178.3(6) . .
C3 C4 C8 N1 -48.5(17) . .
C5 C4 C8 N1 140.6(12) . .
C4 C8 N1 C9 -52(2) . .
C4 C8 N1 C11 124.9(19) . .
C11 N1 C9 N2 -4(2) . .
C8 N1 C9 N2 173.1(16) . .
N1 C9 N2 C10 8(3) . .
N1 C9 N2 C12 176.9(19) . .
C9 N2 C10 C11 -9(3) . .
C12 N2 C10 C11 -173(3) . .
N2 C10 C11 N1 7(4) . .
C9 N1 C11 C10 -2(3) . .
C8 N1 C11 C10 -179.4(18) . .
C7 C6 C13 N3 -81.7(14) . .
C5 C6 C13 N3 80.9(19) . .
C6 C13 N3 C14 71(2) . .
C6 C13 N3 C16 -105(2) . .
C16 N3 C14 N4 -2(3) . .
C13 N3 C14 N4 -179.0(19) . .
N3 C14 N4 C15 5(3) . .
N3 C14 N4 C17 -177(2) . .
C14 N4 C15 C16 -6(4) . .
C17 N4 C15 C16 176(4) . .
N4 C15 C16 N3 6(4) . .
C14 N3 C16 C15 -3(3) . .
C13 N3 C16 C15 175(2) . .

loop_
_platon_squeeze_void_nr
_platon_squeeze_void_average_x
_platon_squeeze_void_average_y
_platon_squeeze_void_average_z
_platon_squeeze_void_volume
_platon_squeeze_void_count_electrons
_platon_squeeze_void_content
1 0.000 0.000 -0.006 2726 1045 ' '
2 0.000 0.333 0.408 226 52 ' '
3 0.000 0.667 -0.008 227 51 ' '
4 0.333 0.667 0.683 2716 1043 ' '
5 0.333 0.333 0.340 226 51 ' '
6 0.333 1.000 0.343 227 52 ' '
7 0.667 0.333 0.350 2716 1043 ' '
8 0.667 0.667 0.009 227 52 ' '
9 0.667 1.000 0.007 227 51 ' '
